data_1546478
loop_
_publ_author_name
'Leonowicz, M. E.'
'Johnson, Jack W.'
'Brody, J. F.'
'Shannon Jr, H. F.'
'Newsam, J. M.'

_publ_section_title
;
 Vanadyl hydrogenphosphate hydrates: VO(HPO4).4H2O and VO(HPO4).0.5H2O
;
_journal_name_full 'Journal of Solid State Chemistry'
_journal_page_first 370
_journal_page_last 378
_journal_volume 56
_journal_year 1985
_chemical_formula_sum 'H2 O5.5 P V'
_chemical_formula_weight 171.93
_space_group_IT_number 59
_symmetry_cell_setting orthorhombic
_symmetry_Int_Tables_number 59
_symmetry_space_group_name_Hall '-P 2ab 2a'
_symmetry_space_group_name_H-M 'P m m n :2'
_cell_angle_alpha 90.
_cell_angle_beta 90.
_cell_angle_gamma 90.
_cell_formula_units_Z 4
_cell_length_a 7.420(1)
_cell_length_b 9.609(2)
_cell_length_c 5.6931(7)
_cell_volume 405.91(11)
_diffrn_ambient_temperature 293
_diffrn_radiation_probe x-ray
_diffrn_radiation_type MoK\a
_diffrn_radiation_wavelength 0.71069
_exptl_absorpt_coefficient_mu 2.67
_exptl_crystal_density_diffrn 2.81
_exptl_crystal_F_000 332
_refine_ls_number_parameters 45
_refine_ls_number_reflns 458
_refine_ls_R_factor_gt 0.041
_refine_ls_wR_factor_gt 0.042
_cod_data_source_file JSSC-1985-56-370-378-2.cif
_cod_data_source_block 0.5H2O
_cod_original_sg_symbol_H-M 'P m m n'
_cod_database_code 1546478

loop_
_symmetry_equiv_pos_site_id
_symmetry_equiv_pos_as_xyz
1 x,y,z
2 1/2-x,1/2-y,z
3 1/2+x,-y,-z
4 -x,1/2+y,-z
5 -x,-y,-z
6 1/2+x,1/2+y,-z
7 1/2-x,y,z
8 x,1/2-y,z

loop_
_atom_site_label
_atom_site_type_symbol
_atom_site_thermal_displace_type
_atom_site_fract_x
_atom_site_fract_y
_atom_site_fract_z
_atom_site_occupancy
_atom_site_U_iso_or_equiv
_atom_site_calc_flag
_atom_site_refinement_flags
_atom_site_disorder_assembly
_atom_site_disorder_group
V V Uiso 0.0418(2) 0.25000 0.0308(2) 1.000 0.0110(1) . . . .
P P Uiso 0.25000 0.5329(2) 0.2148(3) 1.000 0.0070(3) . . . .
O1 O Uiso 0.25000 0.5072(5) 0.4900(9) 1.000 0.0196(11) . . . .
O2 O Uiso 0.0796(5) 0.6062(3) 0.1515(7) 1.000 0.0184(8) . . . .
O3 O Uiso 0.25000 0.3842(5) 0.1114(8) 1.000 0.0109(10) . . . .
O4 O Uiso -0.0591(8) 0.25000 0.2730(10) 1.000 0.0304(13) . . . .
O5 O Uiso 0.25000 0.25000 -0.2800(10) 1.000 0.0139(13) . . . .
H H Uiso 0.25000 0.16600 0.66800 1.000 0.0507 . . . .

loop_
_geom_angle_atom_site_label_1
_geom_angle_atom_site_label_2
_geom_angle_atom_site_label_3
_geom_angle
_geom_angle_site_symmetry_1
_geom_angle_site_symmetry_2
_geom_angle_site_symmetry_3
_geom_angle_publ_flag
O3 V O4 99.3(2) . . . yes
O3 V O5 71.05(14) . . . yes
O3 V O3 77.33(16) . . 2_555 yes
O2 V O3 155.14(17) 4_545 . . yes
O2 V O3 91.23(16) 5_565 . . yes
O4 V O5 167.4(2) . . . yes
O3 V O4 99.3(2) 2_555 . . yes
O2 V O4 104.33(19) 4_545 . . yes
O2 V O4 104.33(19) 5_565 . . yes
O3 V O5 71.05(14) 2_555 . . yes
O2 V O5 84.42(14) 4_545 . . yes
O2 V O5 84.42(14) 5_565 . . yes
O2 V O3 91.23(16) 4_545 . 2_555 yes
O2 V O3 155.14(17) 5_565 . 2_555 yes
O2 V O2 90.31(15) 4_545 . 5_565 yes
O1 P O2 108.19(19) . . . yes
O1 P O3 103.4(3) . . . yes
O1 P O2 108.19(19) . . 7_555 yes
O2 P O3 110.16(16) . . . yes
O2 P O2 115.9(2) . . 7_555 yes
O2 P O3 110.16(16) 7_555 . . yes
V O2 P 148.8(2) 4_555 . . yes
V O3 P 131.48(10) . . . yes
V O3 V 96.9(2) . . 2_555 yes
V O3 P 131.48(10) 2_555 . . yes
V O5 V 82.25(19) . . 2_555 yes
V O5 H 105.00 . . 1_554 no
V O5 H 105.00 . . 2_554 no
H O5 H 140.00 1_554 . 2_554 no
V O5 H 105.00 2_555 . 1_554 no
V O5 H 105.00 2_555 . 2_554 no

loop_
_geom_bond_atom_site_label_1
_geom_bond_atom_site_label_2
_geom_bond_distance
_geom_bond_site_symmetry_1
_geom_bond_site_symmetry_2
_geom_bond_publ_flag
V O3 2.064(3) . . yes
V O4 1.569(6) . . yes
V O5 2.349(5) . . yes
V O3 2.064(3) . 2_555 yes
V O2 1.949(4) . 4_545 yes
V O2 1.949(4) . 5_565 yes
P O1 1.586(5) . . yes
P O2 1.492(4) . . yes
P O3 1.545(5) . . yes
P O2 1.492(4) . 7_555 yes
O5 H 0.8600 . 1_554 no
O5 H 0.8600 . 2_554 no

loop_
_geom_hbond_atom_site_label_D
_geom_hbond_atom_site_label_H
_geom_hbond_atom_site_label_A
_geom_hbond_distance_DH
_geom_hbond_distance_HA
_geom_hbond_distance_DA
_geom_hbond_angle_DHA
_geom_hbond_site_symmetry_A
_geom_hbond_publ_flag
O5_b H O1 0.8600 1.9500 2.797(6) 169.00 2_555 yes

loop_
_geom_torsion_atom_site_label_1
_geom_torsion_atom_site_label_2
_geom_torsion_atom_site_label_3
_geom_torsion_atom_site_label_4
_geom_torsion
_geom_torsion_site_symmetry_1
_geom_torsion_site_symmetry_2
_geom_torsion_site_symmetry_3
_geom_torsion_site_symmetry_4
_geom_torsion_publ_flag
O4 V O3 P -53.3(4) . . . . no
O5 V O3 P 135.1(4) . . . . no
O1 P O3 V 87.5(3) . . . . no
O2 P O3 V -27.9(4) . . . . no
